data_4332684
loop_
_publ_author_name
'Bi, Li-Hua'
'Chubarova, Elena V.'
'Nsouli, Nadeen H.'
'Dickman, Michael H.'
'Kortz, Ulrich'
'Keita, Bineta'
'Nadjo, Louis'

_publ_section_title
;
 Dilacunary Decatungstates Functionalized by Organometallic Ruthenium(II),
 [{Ru(C6H6)(H2O)}{Ru(C6H6)}(\g-XW10O36)]4-(X = Si, Ge)
;
_journal_issue 21
_journal_name_full 'Inorganic Chemistry'
_journal_page_first 8575
_journal_page_last 8583
_journal_paper_doi 10.1021/ic0606835
_journal_volume 45
_journal_year 2006
_chemical_formula_sum 'C12 H28 Ge K4 O44 Ru2 W10'
_chemical_formula_weight 3146.1
_chemical_name_systematic
;
 ?
;
_space_group_IT_number 31
_symmetry_cell_setting orthorhombic
_symmetry_space_group_name_Hall 'P 2ac -2'
_symmetry_space_group_name_H-M 'P m n 21'
_atom_sites_solution_hydrogens geom
_atom_sites_solution_primary direct
_atom_sites_solution_secondary difmap
_audit_creation_method SHELXL-97
_cell_angle_alpha 90.00
_cell_angle_beta 90.00
_cell_angle_gamma 90.00
_cell_formula_units_Z 2
_cell_length_a 13.6684(12)
_cell_length_b 16.297(2)
_cell_length_c 12.1607(13)
_cell_measurement_reflns_used 2378
_cell_measurement_temperature 173(2)
_cell_measurement_theta_max 24.64
_cell_measurement_theta_min 3.01
_cell_volume 2708.8(5)
_computing_cell_refinement 'Bruker SMART'
_computing_data_collection 'Bruker SMART'
_computing_data_reduction 'Bruker SAINT'
_computing_molecular_graphics 'Bruker SHELXTL'
_computing_publication_material 'Bruker SHELXTL'
_computing_structure_refinement 'SHELXL-97 (Sheldrick, 1997)'
_computing_structure_solution 'SHELXS-97 (Sheldrick, 1990)'
_diffrn_ambient_temperature 173(2)
_diffrn_measured_fraction_theta_full 0.992
_diffrn_measured_fraction_theta_max 0.992
_diffrn_measurement_device_type 'CCD area detector'
_diffrn_measurement_method 'phi and omega scans'
_diffrn_radiation_monochromator graphite
_diffrn_radiation_source 'sealed tube'
_diffrn_radiation_type MoK\a
_diffrn_radiation_wavelength 0.71073
_diffrn_reflns_av_R_equivalents 0.1478
_diffrn_reflns_av_sigmaI/netI 0.1398
_diffrn_reflns_limit_h_max 12
_diffrn_reflns_limit_h_min -20
_diffrn_reflns_limit_k_max 24
_diffrn_reflns_limit_k_min -23
_diffrn_reflns_limit_l_max 18
_diffrn_reflns_limit_l_min -18
_diffrn_reflns_number 40259
_diffrn_reflns_theta_full 32.10
_diffrn_reflns_theta_max 32.10
_diffrn_reflns_theta_min 2.91
_exptl_absorpt_coefficient_mu 22.586
_exptl_absorpt_correction_T_max 1.000
_exptl_absorpt_correction_T_min 0.1197
_exptl_absorpt_correction_type multi-scan
_exptl_absorpt_process_details SADABS
_exptl_crystal_colour orange
_exptl_crystal_density_diffrn 3.813
_exptl_crystal_density_meas 0
_exptl_crystal_density_method 'not measured'
_exptl_crystal_description plate
_exptl_crystal_F_000 2725
_exptl_crystal_size_max 0.18
_exptl_crystal_size_mid 0.09
_exptl_crystal_size_min 0.02
_refine_diff_density_max 6.112
_refine_diff_density_min -3.457
_refine_diff_density_rms 0.687
_refine_ls_abs_structure_details 'Flack H D (1983), Acta Cryst. A39, 876-881'
_refine_ls_abs_structure_Flack -0.013(18)
_refine_ls_extinction_coef 0.00195(14)
_refine_ls_extinction_expression Fc^*^=kFc[1+0.001xFc^2^\l^3^/sin(2\q)]^-1/4^
_refine_ls_extinction_method SHELXL
_refine_ls_goodness_of_fit_ref 1.001
_refine_ls_hydrogen_treatment riding
_refine_ls_matrix_type full
_refine_ls_number_parameters 200
_refine_ls_number_reflns 9734
_refine_ls_number_restraints 17
_refine_ls_restrained_S_all 1.000
_refine_ls_R_factor_all 0.0980
_refine_ls_R_factor_gt 0.0729
_refine_ls_shift/su_max 0.001
_refine_ls_shift/su_mean 0.000
_refine_ls_structure_factor_coef Fsqd
_refine_ls_weighting_details 'calc w=1/[\s^2^(Fo^2^)+(0.0900P)^2^+0.0000P] where P=(Fo^2^+2Fc^2^)/3'
_refine_ls_weighting_scheme calc
_refine_ls_wR_factor_gt 0.1752
_refine_ls_wR_factor_ref 0.1960
_reflns_number_gt 7153
_reflns_number_total 9734
_reflns_threshold_expression >2sigma(I)
_cod_data_source_file ic0606835sup1.cif
_cod_data_source_block ruge
_cod_depositor_comments
;
The following automatic conversions were performed:

'_symmetry_cell_setting' value 'Orthorhombic' changed to
'orthorhombic' according to
/home/saulius/struct/CIF-dictionaries/cif_core.dic dictionary named
'cif_core.dic' version 2.4.2 from 2011-04-26.

Automatic conversion script
Id: cif_fix_values 1891 2012-01-12 08:04:46Z andrius 
;
_cod_original_cell_volume 2708.9(5)
_cod_original_sg_symbol_H-M Pmn2(1)
_cod_database_code 4332684

loop_
_symmetry_equiv_pos_as_xyz
'x, y, z'
'-x+1/2, -y, z+1/2'
'x+1/2, -y, z+1/2'
'-x, y, z'

loop_
_atom_site_label
_atom_site_type_symbol
_atom_site_fract_x
_atom_site_fract_y
_atom_site_fract_z
_atom_site_U_iso_or_equiv
_atom_site_adp_type
_atom_site_occupancy
_atom_site_symmetry_multiplicity
_atom_site_calc_flag
_atom_site_refinement_flags
W1 W 0.38014(6) -0.80627(6) 0.63181(6) 0.02699(19) Uani 1 1 d .
W2 W 0.36544(7) -0.89800(6) 0.34186(6) 0.0293(2) Uani 1 1 d .
W3 W 0.24185(6) -0.72795(6) 0.39054(8) 0.02747(19) Uani 1 1 d .
W4 W 0.36310(7) -0.74334(6) 0.15531(6) 0.0298(2) Uani 1 1 d .
W5 W 0.37829(5) -0.54175(5) 0.31425(6) 0.01965(16) Uani 1 1 d .
Ge Ge 0.5000 -0.71860(18) 0.4042(2) 0.0178(5) Uani 1 2 d S
Ru1 Ru 0.5000 -0.45186(14) 0.55131(15) 0.0190(4) Uani 1 2 d SD
Ru2 Ru 0.5000 -0.56740(15) 0.08589(16) 0.0261(5) Uani 1 2 d SD
C1 C 0.5000 -0.3973(15) 0.7148(15) 0.026(2) Uiso 1 2 d SD
H1 H 0.5000 -0.3415 0.7372 0.032 Uiso 1 2 calc SR
C2 C 0.4130(10) -0.4405(9) 0.6975(11) 0.026(2) Uiso 1 1 d D
H2 H 0.3527 -0.4128 0.7088 0.032 Uiso 1 1 calc R
C3 C 0.4108(10) -0.5224(8) 0.6642(12) 0.026(2) Uiso 1 1 d D
H3 H 0.3504 -0.5497 0.6515 0.032 Uiso 1 1 calc R
C4 C 0.5000 -0.5631(12) 0.6503(19) 0.026(2) Uiso 1 2 d SD
H4 H 0.5000 -0.6196 0.6310 0.032 Uiso 1 2 calc SR
C5 C 0.5000 -0.4524(16) -0.004(3) 0.063(5) Uiso 1 2 d SD
H5 H 0.5000 -0.3977 0.0224 0.075 Uiso 1 2 calc SR
C6 C 0.4114(14) -0.4919(13) -0.0235(19) 0.063(5) Uiso 1 1 d D
H6 H 0.3514 -0.4645 -0.0096 0.075 Uiso 1 1 calc R
C7 C 0.4116(15) -0.5721(16) -0.0633(15) 0.063(5) Uiso 1 1 d D
H7 H 0.3514 -0.5994 -0.0772 0.075 Uiso 1 1 calc R
C8 C 0.5000 -0.612(3) -0.0828(19) 0.063(5) Uiso 1 2 d SD
H8 H 0.5000 -0.6670 -0.1093 0.075 Uiso 1 2 calc SR
O1RU O 0.5000 -0.3305(16) 0.4698(19) 0.035(5) Uiso 1 2 d S
O1T O 0.3779(12) -0.7325(12) 0.7337(14) 0.034(3) Uiso 1 1 d .
O1GE O 0.5000 -0.7466(13) 0.5429(15) 0.022(4) Uiso 1 2 d S
O1B O 0.5000 -0.8669(14) 0.6741(16) 0.028(4) Uiso 1 2 d S
O1A O 0.2935(13) -0.8779(13) 0.6783(15) 0.047(4) Uiso 1 1 d .
O2T O 0.3242(12) -0.9937(11) 0.3272(13) 0.038(4) Uiso 1 1 d .
O2A O 0.5000 -0.9148(16) 0.3000(19) 0.035(5) Uiso 1 2 d S
O2GE O 0.3976(11) -0.7612(10) 0.3376(12) 0.029(3) Uiso 1 1 d .
O3GE O 0.5000 -0.6152(10) 0.3866(13) 0.013(3) Uiso 1 2 d S
O3T O 0.1200(12) -0.7074(13) 0.4157(14) 0.038(4) Uiso 1 1 d .
O4A O 0.5000 -0.7616(15) 0.1305(18) 0.033(5) Uiso 1 2 d S
O4T O 0.3190(12) -0.7396(11) 0.0213(14) 0.036(3) Uiso 1 1 d .
O5T O 0.2979(10) -0.4820(10) 0.2347(11) 0.025(3) Uiso 1 1 d .
O12 O 0.3910(11) -0.8888(11) 0.4856(12) 0.031(3) Uiso 1 1 d .
O13 O 0.2949(10) -0.7429(9) 0.5306(11) 0.026(3) Uiso 1 1 d .
O23 O 0.2404(11) -0.8421(10) 0.3665(11) 0.030(3) Uiso 1 1 d .
O24 O 0.3449(12) -0.8543(12) 0.1906(14) 0.037(4) Uiso 1 1 d .
O34 O 0.2419(11) -0.7242(10) 0.2302(12) 0.028(3) Uiso 1 1 d .
O35 O 0.2944(10) -0.6197(9) 0.3845(12) 0.027(3) Uiso 1 1 d .
O45R O 0.3945(10) -0.6304(10) 0.1873(11) 0.026(3) Uiso 1 1 d .
O5R1 O 0.4007(10) -0.4740(9) 0.4275(11) 0.025(3) Uiso 1 1 d .
O5R2 O 0.5000 -0.5056(14) 0.2373(16) 0.027(4) Uiso 1 2 d S
K1 K 0.5000 -0.9540(7) 0.0762(9) 0.061(2) Uiso 1 2 d S
K2 K 0.2068(8) -0.8394(7) -0.1096(9) 0.040(2) Uiso 0.50 1 d P
K3 K 0.5000 -1.0276(10) 0.5714(12) 0.081(3) Uiso 1 2 d S
K4 K 0.0000 -0.7621(16) 0.607(2) 0.066(5) Uiso 0.50 2 d SP
O1W O 0.2970(13) -1.0506(12) 0.5732(15) 0.043(4) Uiso 1 1 d .
O2W O 0.2820(14) -0.8778(13) -0.1046(17) 0.042(4) Uiso 0.90 1 d P
O3W O 0.0000 -0.873(2) -0.132(2) 0.057(7) Uiso 1 2 d S
O4W O 0.362(3) -0.308(3) 0.296(4) 0.058(11) Uiso 0.50 1 d P
O5W O 0.098(2) -0.783(2) 0.093(3) 0.048(7) Uiso 0.60 1 d P

loop_
_atom_site_aniso_label
_atom_site_aniso_U_11
_atom_site_aniso_U_22
_atom_site_aniso_U_33
_atom_site_aniso_U_23
_atom_site_aniso_U_13
_atom_site_aniso_U_12
W1 0.0324(4) 0.0287(5) 0.0199(3) 0.0055(3) 0.0032(3) -0.0047(3)
W2 0.0463(5) 0.0190(4) 0.0227(3) 0.0016(3) -0.0065(3) -0.0078(3)
W3 0.0241(3) 0.0272(4) 0.0311(3) 0.0042(3) -0.0047(3) -0.0069(3)
W4 0.0502(5) 0.0204(4) 0.0187(3) 0.0008(3) -0.0107(3) -0.0069(4)
W5 0.0203(3) 0.0194(4) 0.0192(3) 0.0001(2) -0.0030(2) -0.0006(3)
Ge 0.0214(11) 0.0160(14) 0.0162(11) 0.0039(9) 0.000 0.000
Ru1 0.0196(8) 0.0195(11) 0.0179(8) -0.0019(7) 0.000 0.000
Ru2 0.0445(12) 0.0194(12) 0.0145(8) 0.0024(7) 0.000 0.000

loop_
_atom_type_symbol
_atom_type_description
_atom_type_scat_dispersion_real
_atom_type_scat_dispersion_imag
_atom_type_scat_source
C C 0.0033 0.0016 'International Tables Vol C Tables 4.2.6.8 and 6.1.1.4'
H H 0.0000 0.0000 'International Tables Vol C Tables 4.2.6.8 and 6.1.1.4'
O O 0.0106 0.0060 'International Tables Vol C Tables 4.2.6.8 and 6.1.1.4'
K K 0.2009 0.2494 'International Tables Vol C Tables 4.2.6.8 and 6.1.1.4'
Ge Ge 0.1547 1.8001 'International Tables Vol C Tables 4.2.6.8 and 6.1.1.4'
Ru Ru -1.2594 0.8363 'International Tables Vol C Tables 4.2.6.8 and 6.1.1.4'
W W -0.8490 6.8722 'International Tables Vol C Tables 4.2.6.8 and 6.1.1.4'

loop_
_geom_angle_atom_site_label_1
_geom_angle_atom_site_label_2
_geom_angle_atom_site_label_3
_geom_angle
_geom_angle_site_symmetry_1
_geom_angle_site_symmetry_3
O1T W1 O1A 102.7(9) . .
O1T W1 O1B 100.1(8) . .
O1A W1 O1B 98.2(8) . .
O1T W1 O13 94.2(7) . .
O1A W1 O13 98.6(8) . .
O1B W1 O13 155.0(7) . .
O1T W1 O1GE 93.3(8) . .
O1A W1 O1GE 163.4(8) . .
O1B W1 O1GE 74.4(7) . .
O13 W1 O1GE 84.4(6) . .
O1T W1 O12 172.5(7) . .
O1A W1 O12 84.3(7) . .
O1B W1 O12 81.4(7) . .
O13 W1 O12 81.9(6) . .
O1GE W1 O12 79.9(6) . .
O1T W1 K2 61.1(6) . 1_556
O1A W1 K2 41.7(7) . 1_556
O1B W1 K2 102.7(5) . 1_556
O13 W1 K2 102.2(4) . 1_556
O1GE W1 K2 153.7(5) . 1_556
O12 W1 K2 126.0(4) . 1_556
O1T W1 K3 139.6(6) . .
O1A W1 K3 74.8(7) . .
O1B W1 K3 42.7(6) . .
O13 W1 K3 126.3(5) . .
O1GE W1 K3 90.2(5) . .
O12 W1 K3 44.7(5) . .
K2 W1 K3 105.4(2) 1_556 .
O2T W2 O12 104.4(8) . .
O2T W2 O2A 99.3(9) . .
O12 W2 O2A 94.8(8) . .
O2T W2 O23 99.0(7) . .
O12 W2 O23 89.0(6) . .
O2A W2 O23 159.8(9) . .
O2T W2 O24 100.8(8) . .
O12 W2 O24 154.1(8) . .
O2A W2 O24 86.7(8) . .
O23 W2 O24 81.5(6) . .
O2T W2 O2GE 168.5(7) . .
O12 W2 O2GE 84.4(7) . .
O2A W2 O2GE 87.1(9) . .
O23 W2 O2GE 73.5(6) . .
O24 W2 O2GE 69.9(7) . .
O2T W2 K1 81.4(6) . .
O12 W2 K1 138.7(5) . .
O2A W2 K1 44.4(7) . .
O23 W2 K1 131.2(4) . .
O24 W2 K1 51.2(5) . .
O2GE W2 K1 97.0(4) . .
O2T W2 K3 74.5(6) . .
O12 W2 K3 42.6(6) . .
O2A W2 K3 70.5(7) . .
O23 W2 K3 123.1(4) . .
O24 W2 K3 155.3(5) . .
O2GE W2 K3 116.8(4) . .
K1 W2 K3 104.2(2) . .
O3T W3 O13 103.8(7) . .
O3T W3 O23 102.1(8) . .
O13 W3 O23 91.0(6) . .
O3T W3 O35 101.0(8) . .
O13 W3 O35 90.5(6) . .
O23 W3 O35 155.8(6) . .
O3T W3 O34 99.9(7) . .
O13 W3 O34 156.3(6) . .
O23 W3 O34 82.9(6) . .
O35 W3 O34 86.1(6) . .
O3T W3 O2GE 173.3(7) . .
O13 W3 O2GE 82.2(6) . .
O23 W3 O2GE 74.5(6) . .
O35 W3 O2GE 81.8(6) . .
O34 W3 O2GE 74.1(6) . .
O4T W4 O24 101.7(8) . .
O4T W4 O34 98.1(7) . .
O24 W4 O34 86.2(7) . .
O4T W4 O4A 101.3(9) . .
O24 W4 O4A 90.9(9) . .
O34 W4 O4A 160.6(8) . .
O4T W4 O45R 103.5(7) . .
O24 W4 O45R 154.6(7) . .
O34 W4 O45R 86.6(6) . .
O4A W4 O45R 87.8(8) . .
O4T W4 O2GE 170.2(7) . .
O24 W4 O2GE 71.5(7) . .
O34 W4 O2GE 74.8(6) . .
O4A W4 O2GE 86.1(8) . .
O45R W4 O2GE 83.1(6) . .
O4T W4 K1 88.1(6) . .
O24 W4 K1 45.1(5) . .
O34 W4 K1 130.9(5) . .
O4A W4 K1 51.5(7) . .
O45R W4 K1 139.3(4) . .
O2GE W4 K1 91.6(4) . .
O5T W5 O5R1 100.8(7) . .
O5T W5 O35 103.8(6) . .
O5R1 W5 O35 99.7(6) . .
O5T W5 O5R2 95.7(7) . .
O5R1 W5 O5R2 92.1(7) . .
O35 W5 O5R2 154.7(7) . .
O5T W5 O45R 92.4(6) . .
O5R1 W5 O45R 163.6(6) . .
O35 W5 O45R 86.3(6) . .
O5R2 W5 O45R 76.9(7) . .
O5T W5 O3GE 168.7(6) . .
O5R1 W5 O3GE 84.2(6) . .
O35 W5 O3GE 85.1(5) . .
O5R2 W5 O3GE 73.8(6) . .
O45R W5 O3GE 81.0(6) . .
O3GE Ge O1GE 112.4(9) . .
O3GE Ge O2GE 109.5(6) . .
O1GE Ge O2GE 109.9(6) . .
O3GE Ge O2GE 109.5(6) . 4_655
O1GE Ge O2GE 109.9(6) . 4_655
O2GE Ge O2GE 105.4(10) . 4_655
O5R1 Ru1 O5R1 82.5(7) . 4_655
O5R1 Ru1 C2 104.8(5) . .
O5R1 Ru1 C2 170.3(6) 4_655 .
O5R1 Ru1 C2 170.3(6) . 4_655
O5R1 Ru1 C2 104.8(5) 4_655 4_655
C2 Ru1 C2 67.3(8) . 4_655
O5R1 Ru1 C3 137.9(6) . 4_655
O5R1 Ru1 C3 90.0(6) 4_655 4_655
C2 Ru1 C3 80.4(6) . 4_655
C2 Ru1 C3 37.7(3) 4_655 4_655
O5R1 Ru1 C3 90.0(6) . .
O5R1 Ru1 C3 137.9(6) 4_655 .
C2 Ru1 C3 37.7(3) . .
C2 Ru1 C3 80.4(6) 4_655 .
C3 Ru1 C3 68.5(7) 4_655 .
O5R1 Ru1 C1 137.7(4) . .
O5R1 Ru1 C1 137.7(4) 4_655 .
C2 Ru1 C1 37.7(3) . .
C2 Ru1 C1 37.7(3) 4_655 .
C3 Ru1 C1 68.8(6) 4_655 .
C3 Ru1 C1 68.8(6) . .
O5R1 Ru1 C4 105.0(6) . .
O5R1 Ru1 C4 105.0(6) 4_655 .
C2 Ru1 C4 67.3(6) . .
C2 Ru1 C4 67.3(6) 4_655 .
C3 Ru1 C4 37.6(3) 4_655 .
C3 Ru1 C4 37.6(3) . .
C1 Ru1 C4 80.5(10) . .
O5R1 Ru1 O1RU 80.2(6) . .
O5R1 Ru1 O1RU 80.2(6) 4_655 .
C2 Ru1 O1RU 107.1(7) . .
C2 Ru1 O1RU 107.1(7) 4_655 .
C3 Ru1 O1RU 139.3(5) 4_655 .
C3 Ru1 O1RU 139.3(5) . .
C1 Ru1 O1RU 92.5(9) . .
C4 Ru1 O1RU 173.0(9) . .
O5R2 Ru2 O45R 74.1(6) . 4_655
O5R2 Ru2 O45R 74.1(6) . .
O45R Ru2 O45R 83.9(8) 4_655 .
O5R2 Ru2 C5 91.7(13) . .
O45R Ru2 C5 134.4(6) 4_655 .
O45R Ru2 C5 134.4(6) . .
O5R2 Ru2 C8 170.9(13) . .
O45R Ru2 C8 112.3(9) 4_655 .
O45R Ru2 C8 112.3(9) . .
C5 Ru2 C8 79.3(17) . .
O5R2 Ru2 C6 105.3(8) . .
O45R Ru2 C6 171.5(7) 4_655 .
O45R Ru2 C6 104.3(7) . .
C5 Ru2 C6 37.3(3) . .
C8 Ru2 C6 67.3(9) . .
O5R2 Ru2 C6 105.3(8) . 4_655
O45R Ru2 C6 104.3(7) 4_655 4_655
O45R Ru2 C6 171.5(7) . 4_655
C5 Ru2 C6 37.3(3) . 4_655
C8 Ru2 C6 67.3(9) . 4_655
C6 Ru2 C6 67.5(11) . 4_655
O5R2 Ru2 C7 138.3(6) . 4_655
O45R Ru2 C7 95.1(8) 4_655 4_655
O45R Ru2 C7 146.0(7) . 4_655
C5 Ru2 C7 67.1(9) . 4_655
C8 Ru2 C7 37.3(3) . 4_655
C6 Ru2 C7 79.6(9) . 4_655
C6 Ru2 C7 37.3(3) 4_655 4_655
O5R2 Ru2 C7 138.3(6) . .
O45R Ru2 C7 146.0(7) 4_655 .
O45R Ru2 C7 95.1(8) . .
C5 Ru2 C7 67.1(9) . .
C8 Ru2 C7 37.3(3) . .
C6 Ru2 C7 37.3(3) . .
C6 Ru2 C7 79.6(9) 4_655 .
C7 Ru2 C7 67.3(12) 4_655 .
C2 C1 C2 117(2) . 4_655
C2 C1 Ru1 69.9(8) . .
C2 C1 Ru1 69.9(8) 4_655 .
C3 C2 C1 122.9(17) . .
C3 C2 Ru1 71.9(7) . .
C1 C2 Ru1 72.4(8) . .
C2 C3 C4 118.0(16) . .
C2 C3 Ru1 70.3(7) . .
C4 C3 Ru1 71.6(8) . .
C3 C4 C3 121(2) 4_655 .
C3 C4 Ru1 70.8(8) 4_655 .
C3 C4 Ru1 70.8(8) . .
C6 C5 C6 121(3) 4_655 .
C6 C5 Ru2 71.7(10) 4_655 .
C6 C5 Ru2 71.7(10) . .
C5 C6 C7 119(2) . .
C5 C6 Ru2 71.0(10) . .
C7 C6 Ru2 71.4(9) . .
C6 C7 C8 120(2) . .
C6 C7 Ru2 71.3(9) . .
C8 C7 Ru2 71.2(10) . .
C7 C8 C7 120(3) . 4_655
C7 C8 Ru2 71.5(10) . .
C7 C8 Ru2 71.5(10) 4_655 .
Ge O1GE W1 126.3(5) . .
Ge O1GE W1 126.3(5) . 4_655
W1 O1GE W1 96.8(8) . 4_655
W1 O1B W1 111.6(11) 4_655 .
W1 O1B K3 109.8(7) 4_655 .
W1 O1B K3 109.8(7) . .
W1 O1A K2 114.6(9) . 1_556
W2 O2T K2 155.7(9) . 2_535
W2 O2A W2 145.1(13) 4_655 .
W2 O2A K1 106.8(6) 4_655 .
W2 O2A K1 106.8(7) . .
Ge O2GE W2 122.0(8) . .
Ge O2GE W4 124.1(8) . .
W2 O2GE W4 96.2(6) . .
Ge O2GE W3 121.1(8) . .
W2 O2GE W3 92.7(6) . .
W4 O2GE W3 92.9(5) . .
Ge O3GE W5 125.6(5) . .
Ge O3GE W5 125.6(5) . 4_655
W5 O3GE W5 96.5(6) . 4_655
W3 O3T K4 127.6(9) . .
W4 O4A W4 154.5(14) . 4_655
W4 O4A K1 100.6(7) . .
W4 O4A K1 100.6(7) 4_655 .
W4 O4T K2 135.8(9) . .
W2 O12 W1 144.6(9) . .
W2 O12 K3 112.7(8) . .
W1 O12 K3 102.5(6) . .
W3 O13 W1 149.5(9) . .
W3 O23 W2 118.3(8) . .
W4 O24 W2 122.5(9) . .
W4 O24 K1 108.7(7) . .
W2 O24 K1 97.7(7) . .
W4 O34 W3 118.1(8) . .
W3 O35 W5 149.1(8) . .
W4 O45R W5 140.5(7) . .
W4 O45R Ru2 119.2(7) . .
W5 O45R Ru2 99.3(6) . .
W5 O5R1 Ru1 141.5(8) . .
W5 O5R2 W5 112.8(10) . 4_655
W5 O5R2 Ru2 105.6(7) . .
W5 O5R2 Ru2 105.6(7) 4_655 .
O2A K1 O24 55.0(5) . 4_655
O2A K1 O24 55.0(5) . .
O24 K1 O24 89.5(7) 4_655 .
O2A K1 O4A 64.9(7) . .
O24 K1 O4A 51.4(4) 4_655 .
O24 K1 O4A 51.4(4) . .
O2A K1 W2 28.82(9) . 4_655
O24 K1 W2 31.0(3) 4_655 4_655
O24 K1 W2 79.6(4) . 4_655
O4A K1 W2 66.0(4) . 4_655
O2A K1 W2 28.82(9) . .
O24 K1 W2 79.6(4) 4_655 .
O24 K1 W2 31.0(3) . .
O4A K1 W2 66.0(4) . .
W2 K1 W2 57.43(16) 4_655 .
O2A K1 W4 64.7(5) . 4_655
O24 K1 W4 26.2(4) 4_655 4_655
O24 K1 W4 75.9(4) . 4_655
O4A K1 W4 27.92(10) . 4_655
W2 K1 W4 51.08(12) 4_655 4_655
W2 K1 W4 79.5(2) . 4_655
O2A K1 W4 64.7(5) . .
O24 K1 W4 75.9(4) 4_655 .
O24 K1 W4 26.2(4) . .
O4A K1 W4 27.92(9) . .
W2 K1 W4 79.5(2) 4_655 .
W2 K1 W4 51.08(12) . .
W4 K1 W4 55.38(16) 4_655 .
O2A K1 K4 98.5(7) . 2_534
O24 K1 K4 120.0(5) 4_655 2_534
O24 K1 K4 120.0(5) . 2_534
O4A K1 K4 163.4(6) . 2_534
W2 K1 K4 99.7(3) 4_655 2_534
W2 K1 K4 99.7(3) . 2_534
W4 K1 K4 146.1(2) 4_655 2_534
W4 K1 K4 146.1(2) . 2_534
O2A K1 K2 110.9(4) . .
O24 K1 K2 125.1(5) 4_655 .
O24 K1 K2 55.9(4) . .
O4A K1 K2 74.1(3) . .
W2 K1 K2 133.0(3) 4_655 .
W2 K1 K2 84.64(16) . .
W4 K1 K2 99.4(3) 4_655 .
W4 K1 K2 54.05(16) . .
K4 K1 K2 114.3(2) 2_534 .
O2A K1 K2 110.9(4) . 4_655
O24 K1 K2 55.9(4) 4_655 4_655
O24 K1 K2 125.1(5) . 4_655
O4A K1 K2 74.1(3) . 4_655
W2 K1 K2 84.64(16) 4_655 4_655
W2 K1 K2 133.0(3) . 4_655
W4 K1 K2 54.05(16) 4_655 4_655
W4 K1 K2 99.4(3) . 4_655
K4 K1 K2 114.3(2) 2_534 4_655
K2 K1 K2 107.6(3) . 4_655
O2W K2 O4T 78.6(12) . .
O2W K2 O4W 138.3(15) . 2_544
O4T K2 O4W 85.2(11) . 2_544
O2W K2 O1W 69.5(11) . 2_534
O4T K2 O1W 86.0(6) . 2_534
O4W K2 O1W 147.6(11) 2_544 2_534
O2W K2 O2T 69.2(12) . 2_534
O4T K2 O2T 143.4(6) . 2_534
O4W K2 O2T 130.7(11) 2_544 2_534
O1W K2 O2T 67.0(6) 2_534 2_534
O2W K2 O3W 137.8(15) . .
O4T K2 O3W 135.4(8) . .
O4W K2 O3W 78.2(12) 2_544 .
O1W K2 O3W 86.4(8) 2_534 .
O2T K2 O3W 69.6(8) 2_534 .
O2W K2 O1A 65.5(11) . 1_554
O4T K2 O1A 114.5(6) . 1_554
O4W K2 O1A 87.7(11) 2_544 1_554
O1W K2 O1A 124.2(7) 2_534 1_554
O2T K2 O1A 67.5(6) 2_534 1_554
O3W K2 O1A 105.9(8) . 1_554
O2W K2 O5W 122.5(13) . .
O4T K2 O5W 67.7(8) . .
O4W K2 O5W 84.6(12) 2_544 .
O1W K2 O5W 63.2(8) 2_534 .
O2T K2 O5W 115.9(8) 2_534 .
O3W K2 O5W 69.7(9) . .
O1A K2 O5W 171.8(9) 1_554 .
O2W K2 W1 66.6(11) . 1_554
O4T K2 W1 92.6(4) . 1_554
O4W K2 W1 76.2(9) 2_544 1_554
O1W K2 W1 135.4(5) 2_534 1_554
O2T K2 W1 90.3(4) 2_534 1_554
O3W K2 W1 122.3(7) . 1_554
O1A K2 W1 23.7(4) 1_554 1_554
O5W K2 W1 153.7(8) . 1_554
O2W K2 K3 106.3(12) . 2_534
O4T K2 K3 112.3(5) . 2_534
O4W K2 K3 115.4(9) 2_544 2_534
O1W K2 K3 41.7(4) 2_534 2_534
O2T K2 K3 63.2(4) 2_534 2_534
O3W K2 K3 45.0(7) . 2_534
O1A K2 K3 129.0(6) 1_554 2_534
O5W K2 K3 53.0(7) . 2_534
W1 K2 K3 152.7(4) 1_554 2_534
O2W K2 K4 134.4(12) . 1_554
O4T K2 K4 127.7(6) . 1_554
O4W K2 K4 42.6(10) 2_544 1_554
O1W K2 K4 137.6(5) 2_534 1_554
O2T K2 K4 88.2(5) 2_534 1_554
O3W K2 K4 52.0(7) . 1_554
O1A K2 K4 69.4(5) 1_554 1_554
O5W K2 K4 102.8(7) . 1_554
W1 K2 K4 74.9(3) 1_554 1_554
K3 K2 K4 96.9(3) 2_534 1_554
O2W K2 K1 24.9(11) . .
O4T K2 K1 60.5(4) . .
O4W K2 K1 140.7(10) 2_544 .
O1W K2 K1 54.9(4) 2_534 .
O2T K2 K1 83.3(4) 2_534 .
O3W K2 K1 139.6(7) . .
O1A K2 K1 89.6(5) 1_554 .
O5W K2 K1 98.1(7) . .
W1 K2 K1 86.0(2) 1_554 .
K3 K2 K1 96.4(3) 2_534 .
K4 K2 K1 159.0(4) 1_554 .
O1W K3 O1W 164.6(10) 4_655 .
O1W K3 O1B 96.7(5) 4_655 .
O1W K3 O1B 96.7(5) . .
O1W K3 O12 128.0(7) 4_655 .
O1W K3 O12 66.3(5) . .
O1B K3 O12 56.7(5) . .
O1W K3 O12 66.3(5) 4_655 4_655
O1W K3 O12 128.0(7) . 4_655
O1B K3 O12 56.7(5) . 4_655
O12 K3 O12 61.8(7) . 4_655
O1W K3 O3W 86.2(5) 4_655 2_535
O1W K3 O3W 86.2(5) . 2_535
O1B K3 O3W 148.8(10) . 2_535
O12 K3 O3W 97.3(8) . 2_535
O12 K3 O3W 97.3(8) 4_655 2_535
O1W K3 O5W 105.6(8) 4_655 2_535
O1W K3 O5W 59.0(7) . 2_535
O1B K3 O5W 142.4(8) . 2_535
O12 K3 O5W 122.6(7) . 2_535
O12 K3 O5W 160.8(8) 4_655 2_535
O3W K3 O5W 64.1(9) 2_535 2_535
O1W K3 O5W 59.0(7) 4_655 3_535
O1W K3 O5W 105.6(8) . 3_535
O1B K3 O5W 142.4(8) . 3_535
O12 K3 O5W 160.8(8) . 3_535
O12 K3 O5W 122.6(7) 4_655 3_535
O3W K3 O5W 64.1(9) 2_535 3_535
O5W K3 O5W 46.6(12) 2_535 3_535
O1W K3 W2 67.4(4) 4_655 4_655
O1W K3 W2 122.6(5) . 4_655
O1B K3 W2 79.7(5) . 4_655
O12 K3 W2 64.4(4) . 4_655
O12 K3 W2 24.7(3) 4_655 4_655
O3W K3 W2 72.7(6) 2_535 4_655
O5W K3 W2 136.7(7) 2_535 4_655
O5W K3 W2 111.1(6) 3_535 4_655
O1W K3 W2 122.6(5) 4_655 .
O1W K3 W2 67.4(4) . .
O1B K3 W2 79.7(5) . .
O12 K3 W2 24.7(3) . .
O12 K3 W2 64.4(4) 4_655 .
O3W K3 W2 72.7(6) 2_535 .
O5W K3 W2 111.1(6) 2_535 .
O5W K3 W2 136.7(7) 3_535 .
W2 K3 W2 55.4(2) 4_655 .
O1W K3 W1 73.5(5) 4_655 4_655
O1W K3 W1 121.4(6) . 4_655
O1B K3 W1 27.6(2) . 4_655
O12 K3 W1 64.9(4) . 4_655
O12 K3 W1 32.8(3) 4_655 4_655
O3W K3 W1 130.1(7) 2_535 4_655
O5W K3 W1 165.0(7) 2_535 4_655
O5W K3 W1 130.1(6) 3_535 4_655
W2 K3 W1 57.41(19) 4_655 4_655
W2 K3 W1 80.8(3) . 4_655
O1W K3 W1 121.4(6) 4_655 .
O1W K3 W1 73.5(5) . .
O1B K3 W1 27.6(2) . .
O12 K3 W1 32.8(3) . .
O12 K3 W1 64.9(4) 4_655 .
O3W K3 W1 130.1(7) 2_535 .
O5W K3 W1 130.1(6) 2_535 .
O5W K3 W1 165.0(7) 3_535 .
W2 K3 W1 80.8(3) 4_655 .
W2 K3 W1 57.41(19) . .
W1 K3 W1 47.98(19) 4_655 .
O3T K4 O3T 66.6(8) 4 .
O3T K4 O4W 141.4(14) 4 2_545
O3T K4 O4W 97.5(10) . 2_545
O3T K4 O4W 97.5(10) 4 3_445
O3T K4 O4W 141.4(14) . 3_445
O4W K4 O4W 72.7(17) 2_545 3_445
O3T K4 K2 175.6(6) 4 1_556
O3T K4 K2 109.0(4) . 1_556
O4W K4 K2 36.8(10) 2_545 1_556
O4W K4 K2 85.6(10) 3_445 1_556
O3T K4 K2 109.0(4) 4 4_556
O3T K4 K2 175.6(6) . 4_556
O4W K4 K2 85.6(10) 2_545 4_556
O4W K4 K2 36.8(10) 3_445 4_556
K2 K4 K2 75.3(5) 1_556 4_556
O3T K4 K1 103.5(7) 4 2_535
O3T K4 K1 103.5(7) . 2_535
O4W K4 K1 114.6(11) 2_545 2_535
O4W K4 K1 114.6(11) 3_445 2_535
K2 K4 K1 77.9(4) 1_556 2_535
K2 K4 K1 77.9(4) 4_556 2_535
K3 O1W K2 95.5(7) . 2_535
K2 O3W K2 155.8(14) 4 .
K2 O3W K3 91.4(7) 4 2_534
K2 O3W K3 91.4(7) . 2_534
K2 O4W K4 100.6(16) 2_545 2_544
K2 O5W K3 81.4(9) . 2_534

loop_
_geom_bond_atom_site_label_1
_geom_bond_atom_site_label_2
_geom_bond_distance
_geom_bond_site_symmetry_2
W1 O1T 1.727(18) .
W1 O1A 1.76(2) .
W1 O1B 1.981(13) .
W1 O13 1.985(15) .
W1 O1GE 2.191(13) .
W1 O12 2.235(16) .
W1 K2 3.974(11) 1_556
W1 K3 4.030(15) .
W2 O2T 1.667(18) .
W2 O12 1.789(15) .
W2 O2A 1.928(7) .
W2 O23 1.960(15) .
W2 O24 1.992(17) .
W2 O2GE 2.273(16) .
W2 K1 3.828(10) .
W2 K3 3.954(13) .
W3 O3T 1.726(16) .
W3 O13 1.867(14) .
W3 O23 1.883(17) .
W3 O35 1.907(15) .
W3 O34 1.951(15) .
W3 O2GE 2.289(15) .
W4 O4T 1.738(17) .
W4 O24 1.876(19) .
W4 O34 1.916(15) .
W4 O4A 1.918(5) .
W4 O45R 1.929(16) .
W4 O2GE 2.285(15) .
W4 K1 4.027(10) .
W5 O5T 1.759(14) .
W5 O5R1 1.791(14) .
W5 O35 1.912(14) .
W5 O5R2 1.997(11) .
W5 O45R 2.126(15) .
W5 O3GE 2.230(11) .
Ge O3GE 1.699(17) .
Ge O1GE 1.748(19) .
Ge O2GE 1.760(15) .
Ge O2GE 1.760(15) 4_655
Ru1 O5R1 2.059(13) .
Ru1 O5R1 2.059(13) 4_655
Ru1 C2 2.146(13) .
Ru1 C2 2.146(13) 4_655
Ru1 C3 2.167(13) 4_655
Ru1 C3 2.167(13) .
Ru1 C1 2.178(16) .
Ru1 C4 2.177(16) .
Ru1 O1RU 2.21(3) .
Ru2 O5R2 2.10(2) .
Ru2 O45R 2.158(14) 4_655
Ru2 O45R 2.158(14) .
Ru2 C5 2.171(18) .
Ru2 C8 2.177(18) .
Ru2 C6 2.179(17) .
Ru2 C6 2.179(17) 4_655
Ru2 C7 2.181(16) 4_655
Ru2 C7 2.181(16) .
C1 C2 1.398(9) .
C1 C2 1.398(9) 4_655
C2 C3 1.395(9) .
C3 C4 1.399(9) .
C4 C3 1.399(9) 4_655
C5 C6 1.391(10) 4_655
C5 C6 1.391(10) .
C6 C7 1.393(10) .
C7 C8 1.394(10) .
C8 C7 1.394(10) 4_655
O1GE W1 2.191(13) 4_655
O1B W1 1.981(13) 4_655
O1B K3 2.90(3) .
O1A K2 2.91(2) 1_556
O2T K2 2.86(2) 2_535
O2A W2 1.928(7) 4_655
O2A K1 2.80(3) .
O3GE W5 2.230(11) 4_655
O3T K4 2.99(3) .
O4A W4 1.919(5) 4_655
O4A K1 3.21(3) .
O4T K2 2.74(2) .
O12 K3 2.90(2) .
O24 K1 3.012(19) .
O5R2 W5 1.998(11) 4_655
K1 O24 3.012(19) 4_655
K1 W2 3.828(10) 4_655
K1 W4 4.027(10) 4_655
K1 K4 4.64(3) 2_534
K1 K2 4.966(13) .
K1 K2 4.966(13) 4_655
K2 O2W 1.21(2) .
K2 O4W 2.82(5) 2_544
K2 O1W 2.86(2) 2_534
K2 O2T 2.86(2) 2_534
K2 O3W 2.891(13) .
K2 O1A 2.91(2) 1_554
K2 O5W 3.03(4) .
K2 W1 3.974(11) 1_554
K2 K3 4.187(16) 2_534
K2 K4 4.63(2) 1_554
K3 O1W 2.800(18) 4_655
K3 O1W 2.800(18) .
K3 O12 2.90(2) 4_655
K3 O3W 2.96(4) 2_535
K3 O5W 3.38(4) 2_535
K3 O5W 3.38(4) 3_535
K3 W2 3.954(13) 4_655
K3 W1 4.030(15) 4_655
K4 O3T 2.99(3) 4
K4 O4W 3.18(5) 2_545
K4 O4W 3.18(5) 3_445
K4 K2 4.63(2) 1_556
K4 K2 4.63(2) 4_556
K4 K1 4.64(3) 2_535
O1W K2 2.86(2) 2_535
O3W K2 2.891(13) 4
O3W K3 2.96(4) 2_534
O4W K2 2.82(5) 2_545
O4W K4 3.18(5) 2_544
O5W K3 3.38(4) 2_534
